data_7243244
loop_
_publ_author_name
'Bereczki, Laura'
'Zodge, Amit'
'K\>or\"osi, M\'arton'
'Holczbauer, Tam\'as'
'De, Sourav'
'Sz\'ekely, Edit'
'Bombicz, Petra'

_publ_section_title
;
 A bug in enantiomer separation: double salt formation -- diastereomeric
 and double salt structures of 1-cyclohexylethylammonium 2- and
 4-chloromandelate
;
_journal_issue 31
_journal_name_full CrystEngComm
_journal_page_first 5367
_journal_page_last 5376
_journal_paper_doi 10.1039/D1CE00145K
_journal_volume 23
_journal_year 2021
_chemical_absolute_configuration rmad
_chemical_formula_moiety 'C8 H18 N 1+, C8 H6 Cl O3 1-'
_chemical_formula_sum 'C16 H24 Cl N O3'
_chemical_formula_weight 313.81
_chemical_melting_point 426(1)
_chemical_name_common
;
(R)-(1-cyclohexylethyl)ammonium (S)-4-chloromandelate'
;
_chemical_name_systematic
;
(R)-(1-cyclohexylethyl)ammonium (S)-2-(4-chlorophenyl)-2-hydroxyacetate
;
_space_group_crystal_system monoclinic
_space_group_IT_number 4
_space_group_name_Hall 'P 2yb'
_space_group_name_H-M_alt 'P 1 21 1'
_atom_sites_solution_hydrogens mixed
_atom_sites_solution_primary direct
_atom_sites_solution_secondary difmap
_audit_creation_method SHELXL-2014/7
_audit_update_record
;
2021-01-29 deposited with the CCDC.	2021-07-05 downloaded from the CCDC.
;
_cell_angle_alpha 90
_cell_angle_beta 96.843(3)
_cell_angle_gamma 90
_cell_formula_units_Z 8
_cell_length_a 10.4640(6)
_cell_length_b 10.4673(7)
_cell_length_c 29.8915(16)
_cell_measurement_reflns_used 5466
_cell_measurement_temperature 113(2)
_cell_measurement_theta_max 66.380
_cell_measurement_theta_min 6.910
_cell_volume 3250.7(3)
_computing_cell_refinement
;
RAPID-AUTO (Rigaku Corp., Tokyo, Japan, 2015)
;
_computing_data_collection
;
RAPID-AUTO (Rigaku Corp., Tokyo, Japan, 2015)
;
_computing_data_reduction
;
RAPID-AUTO (Rigaku Corp., Tokyo, Japan, 2015)
;
_computing_molecular_graphics
;
Spek, A.L. (2003). J.Appl.Cryst. 36,7-13.
;
_computing_publication_material
;
C. F. Macrae, J. Appl. Cryst., 41, 466-470, 2008
;
_computing_structure_refinement 'SHELXL-2014/7 (Sheldrick, 2014)'
_computing_structure_solution
;
Sheldrick, G. M. (2015). Acta Cryst. A71, 3-8.
;
_diffrn_ambient_temperature 113(2)
_diffrn_detector_area_resol_mean 10.0000
_diffrn_measured_fraction_theta_full 0.995
_diffrn_measured_fraction_theta_max 0.995
_diffrn_measurement_device_type RAXIS-RAPID
_diffrn_measurement_method dtprofit.ref
_diffrn_radiation_type CuK\a
_diffrn_radiation_wavelength 1.54187
_diffrn_reflns_av_unetI/netI 0.0803
_diffrn_reflns_Laue_measured_fraction_full 0.995
_diffrn_reflns_Laue_measured_fraction_max 0.995
_diffrn_reflns_limit_h_max 10
_diffrn_reflns_limit_h_min -10
_diffrn_reflns_limit_k_max 10
_diffrn_reflns_limit_k_min -10
_diffrn_reflns_limit_l_max 29
_diffrn_reflns_limit_l_min -5
_diffrn_reflns_number 6812
_diffrn_reflns_point_group_measured_fraction_full 0.996
_diffrn_reflns_point_group_measured_fraction_max 0.996
_diffrn_reflns_theta_full 50.435
_diffrn_reflns_theta_max 50.435
_diffrn_reflns_theta_min 6.536
_diffrn_source 'Sealed Tube'
_exptl_absorpt_coefficient_mu 2.161
_exptl_absorpt_correction_T_max 0.841
_exptl_absorpt_correction_T_min 0.373
_exptl_absorpt_correction_type numerical
_exptl_absorpt_process_details
;
  NUMABS, Numerical Absorption correction Program (T.Higashi, 2003)
;
_exptl_crystal_colour colorless
_exptl_crystal_density_diffrn 1.282
_exptl_crystal_description prism
_exptl_crystal_F_000 1344
_exptl_crystal_size_max 0.500
_exptl_crystal_size_mid 0.100
_exptl_crystal_size_min 0.020
_exptl_transmission_factor_max 0.840704
_exptl_transmission_factor_min 0.372680
_refine_diff_density_max 0.496
_refine_diff_density_min -0.539
_refine_diff_density_rms 0.108
_refine_ls_abs_structure_details
;
 Flack x determined using 2166 quotients [(I+)-(I-)]/[(I+)+(I-)]
 (Parsons, Flack and Wagner, Acta Cryst. B69 (2013) 249-259).
;
_refine_ls_abs_structure_Flack 0.036(11)
_refine_ls_extinction_method none
_refine_ls_goodness_of_fit_ref 1.136
_refine_ls_hydrogen_treatment mixed
_refine_ls_matrix_type full
_refine_ls_number_parameters 725
_refine_ls_number_reflns 6812
_refine_ls_number_restraints 607
_refine_ls_restrained_S_all 1.102
_refine_ls_R_factor_all 0.0974
_refine_ls_R_factor_gt 0.0908
_refine_ls_shift/su_max 0.000
_refine_ls_shift/su_mean 0.000
_refine_ls_structure_factor_coef Fsqd
_refine_ls_weighting_details 'w=1/[\s^2^(Fo^2^)+16.4355P] where P=(Fo^2^+2Fc^2^)/3'
_refine_ls_weighting_scheme calc
_refine_ls_wR_factor_gt 0.1842
_refine_ls_wR_factor_ref 0.1879
_reflns_Friedel_coverage 0.868
_reflns_Friedel_fraction_full 0.997
_reflns_Friedel_fraction_max 0.997
_reflns_number_gt 6308
_reflns_number_total 6812
_reflns_threshold_expression 'I > 2\s(I)'
_cod_data_source_file d1ce00145k2.cif
_cod_data_source_block shelx_CCDC2
_cod_depositor_comments 'Adding full bibliography for 7243242--7243247.cif.'
_cod_original_sg_symbol_H-M 'P 21'
_cod_database_code 7243244
_shelx_space_group_comment
;
The symmetry employed for this shelxl refinement is uniquely defined
by the following loop, which should always be used as a source of
symmetry information in preference to the above space-group names.
They are only intended as comments.
;
_shelx_estimated_absorpt_t_min 0.411
_shelx_estimated_absorpt_t_max 0.958

loop_
_space_group_symop_operation_xyz
'x, y, z'
'-x, y+1/2, -z'

loop_
_atom_site_label
_atom_site_type_symbol
_atom_site_fract_x
_atom_site_fract_y
_atom_site_fract_z
_atom_site_U_iso_or_equiv
_atom_site_adp_type
_atom_site_occupancy
_atom_site_site_symmetry_order
_atom_site_calc_flag
_atom_site_refinement_flags_posn
_atom_site_refinement_flags_adp
_atom_site_refinement_flags_occupancy
_atom_site_disorder_assembly
_atom_site_disorder_group
Cl1A Cl 0.4232(6) 0.8398(4) 0.31537(16) 0.0551(15) Uani 1 1 d . . . . .
O1A O 0.6354(10) 0.4667(10) 0.4933(3) 0.030(3) Uani 1 1 d . U . . .
O2A O 0.5096(10) 0.3174(9) 0.4571(3) 0.024(3) Uani 1 1 d . U . . .
O3A O 0.2988(11) 0.4325(10) 0.4794(3) 0.026(3) Uani 1 1 d D U . . .
C1A C 0.5285(17) 0.4239(16) 0.4771(5) 0.027(2) Uani 1 1 d . U . . .
C2A C 0.4102(15) 0.5107(16) 0.4797(5) 0.0284(19) Uani 1 1 d . U . . .
H2A H 0.4226 0.5611 0.5083 0.040 Uiso 1 1 calc R U . . .
C3A C 0.4055(10) 0.6012(9) 0.4399(3) 0.0287(18) Uani 1 1 d G U . . .
C4A C 0.5012(9) 0.6929(10) 0.4390(3) 0.0308(19) Uani 1 1 d G U . . .
H4A H 0.5638 0.7041 0.4645 0.046 Uiso 1 1 calc R U . . .
C5A C 0.5052(9) 0.7684(9) 0.4010(3) 0.0315(19) Uani 1 1 d G U . . .
H5A H 0.5706 0.8311 0.4004 0.047 Uiso 1 1 calc R U . . .
C6A C 0.4136(11) 0.7522(10) 0.3637(3) 0.031(2) Uani 1 1 d G U . . .
C7A C 0.3179(9) 0.6604(10) 0.3646(3) 0.0309(19) Uani 1 1 d G U . . .
H7A H 0.2552 0.6493 0.3392 0.046 Uiso 1 1 calc R U . . .
C8A C 0.3138(9) 0.5849(9) 0.4027(3) 0.0301(19) Uani 1 1 d G U . . .
H8A H 0.2484 0.5222 0.4032 0.045 Uiso 1 1 calc R U . . .
Cl1B Cl -0.1012(6) 0.9369(5) 0.30418(16) 0.0573(16) Uani 1 1 d . . . . .
O1B O -0.0412(10) 0.7135(10) 0.5227(3) 0.029(3) Uani 1 1 d . U . . .
O2B O 0.1170(10) 0.5790(10) 0.5106(3) 0.026(3) Uani 1 1 d D U . . .
O3B O -0.0401(10) 0.4494(10) 0.4461(3) 0.026(3) Uani 1 1 d D U . . .
H3OB H 0.0165 0.4206 0.4719 0.034 Uiso 1 1 d DR U . . .
C1B C 0.0058(17) 0.6242(16) 0.5007(6) 0.029(2) Uani 1 1 d . U . . .
C2B C -0.0817(16) 0.5700(16) 0.4612(5) 0.0310(19) Uani 1 1 d . U . . .
H2B H -0.1706 0.5608 0.4699 0.043 Uiso 1 1 calc R U . . .
C3B C -0.0851(11) 0.6638(9) 0.4212(3) 0.0313(18) Uani 1 1 d G U . . .
C4B C -0.1382(11) 0.7846(10) 0.4247(3) 0.0332(19) Uani 1 1 d G U . . .
H4B H -0.1706 0.8095 0.4517 0.050 Uiso 1 1 calc R U . . .
C5B C -0.1440(11) 0.8689(8) 0.3885(3) 0.0341(19) Uani 1 1 d G U . . .
H5B H -0.1803 0.9514 0.3909 0.051 Uiso 1 1 calc R U . . .
C6B C -0.0967(11) 0.8324(9) 0.3489(3) 0.0336(19) Uani 1 1 d G U . . .
C7B C -0.0435(10) 0.7116(10) 0.3455(3) 0.0330(19) Uani 1 1 d G U . . .
H7B H -0.0112 0.6867 0.3184 0.049 Uiso 1 1 calc R U . . .
C8B C -0.0378(10) 0.6273(8) 0.3816(3) 0.0324(19) Uani 1 1 d G U . . .
H8B H -0.0014 0.5448 0.3792 0.049 Uiso 1 1 calc R U . . .
Cl1C Cl 1.0189(4) 0.0198(4) 0.20142(14) 0.0379(12) Uani 1 1 d . . . . .
O1C O 1.1333(10) 0.3941(10) 0.0271(3) 0.028(3) Uani 1 1 d . U . . .
O2C O 1.0280(9) 0.5687(9) 0.0462(3) 0.020(2) Uani 1 1 d . U . . .
O3C O 0.8060(10) 0.4448(11) 0.0417(3) 0.026(3) Uani 1 1 d D U . . .
C1C C 1.0367(16) 0.4510(16) 0.0371(5) 0.025(2) Uani 1 1 d . U . . .
C2C C 0.9188(15) 0.3681(16) 0.0397(5) 0.0262(18) Uani 1 1 d . U . . .
H2C H 0.9053 0.3150 0.0117 0.037 Uiso 1 1 calc R U . . .
C3C C 0.9413(10) 0.2774(8) 0.0803(3) 0.0264(17) Uani 1 1 d G U . . .
C4C C 0.9177(10) 0.3204(7) 0.1225(3) 0.0266(17) Uani 1 1 d G U . . .
H4C H 0.8855 0.4043 0.1259 0.040 Uiso 1 1 calc R U . . .
C5C C 0.9413(10) 0.2408(9) 0.1598(2) 0.0274(18) Uani 1 1 d G U . . .
H5C H 0.9252 0.2702 0.1887 0.041 Uiso 1 1 calc R U . . .
C6C C 0.9884(11) 0.1181(9) 0.1548(3) 0.0272(18) Uani 1 1 d G U . . .
C7C C 1.0120(10) 0.0751(7) 0.1126(3) 0.0274(18) Uani 1 1 d G U . . .
H7C H 1.0443 -0.0088 0.1092 0.041 Uiso 1 1 calc R U . . .
C8C C 0.9885(10) 0.1547(9) 0.0753(2) 0.0269(17) Uani 1 1 d G U . . .
H8C H 1.0046 0.1253 0.0465 0.040 Uiso 1 1 calc R U . . .
Cl1D Cl 0.4826(4) 0.0492(4) 0.23353(13) 0.0362(11) Uani 1 1 d . . . . .
O1D O 0.6289(9) 0.2591(10) 0.0166(3) 0.023(3) Uani 1 1 d D U . . .
O2D O 0.4495(10) 0.1430(10) 0.0025(3) 0.026(3) Uani 1 1 d . U . . .
O3D O 0.5039(10) 0.4391(10) 0.0608(3) 0.025(3) Uani 1 1 d D U . . .
H3OD H 0.5088 0.4481 0.0277 0.033 Uiso 1 1 d DR U . . .
C1D C 0.5145(15) 0.2334(15) 0.0215(5) 0.022(2) Uani 1 1 d . U . . .
C2D C 0.4451(16) 0.3157(14) 0.0539(5) 0.0237(17) Uani 1 1 d . U . . .
H2D H 0.3525 0.3256 0.0417 0.033 Uiso 1 1 calc R U . . .
C3D C 0.4558(9) 0.2507(9) 0.0995(2) 0.0241(16) Uani 1 1 d G U . . .
C4D C 0.5758(8) 0.2289(10) 0.1236(3) 0.0254(17) Uani 1 1 d G U . . .
H4D H 0.6516 0.2565 0.1118 0.038 Uiso 1 1 calc R U . . .
C5D C 0.5850(7) 0.1669(10) 0.1650(3) 0.0255(17) Uani 1 1 d G U . . .
H5D H 0.6671 0.1521 0.1814 0.038 Uiso 1 1 calc R U . . .
C6D C 0.4742(9) 0.1266(9) 0.1823(2) 0.0259(18) Uani 1 1 d G U . . .
C7D C 0.3542(8) 0.1484(10) 0.1582(3) 0.0251(17) Uani 1 1 d G U . . .
H7D H 0.2785 0.1208 0.1700 0.038 Uiso 1 1 calc R U . . .
C8D C 0.3450(7) 0.2104(10) 0.1168(3) 0.0248(17) Uani 1 1 d G U . . .
H8D H 0.2630 0.2252 0.1003 0.037 Uiso 1 1 calc R U . . .
N1A N 0.2869(13) 0.1627(12) 0.4478(4) 0.028(3) Uani 1 1 d . U . . .
H1A1 H 0.2107 0.1982 0.4531 0.042 Uiso 1 1 calc R U . . .
H1A2 H 0.3483 0.2245 0.4489 0.042 Uiso 1 1 calc R U . . .
H1A3 H 0.3107 0.1026 0.4692 0.042 Uiso 1 1 calc R U . . .
C9A C 0.2719(17) 0.1016(15) 0.4024(5) 0.029(3) Uani 1 1 d . U . . .
H9A H 0.3572 0.0634 0.3981 0.041 Uiso 1 1 calc R U . . .
C10A C 0.1795(16) -0.0063(15) 0.4029(5) 0.031(3) Uani 1 1 d . U . . .
H10A H 0.2101 -0.0656 0.4272 0.044 Uiso 1 1 calc R U . . .
H10B H 0.1725 -0.0511 0.3740 0.044 Uiso 1 1 calc R U . . .
H10C H 0.0948 0.0270 0.4080 0.044 Uiso 1 1 calc R U . . .
C11A C 0.2419(16) 0.2008(16) 0.3655(5) 0.0261(19) Uani 1 1 d . U . . .
H11A H 0.3049 0.2720 0.3724 0.039 Uiso 1 1 calc R U . . .
C12A C 0.1100(15) 0.2587(16) 0.3642(5) 0.0258(19) Uani 1 1 d . U . . .
H12A H 0.1020 0.3002 0.3935 0.039 Uiso 1 1 calc R U . . .
H12B H 0.0448 0.1899 0.3598 0.039 Uiso 1 1 calc R U . . .
C13A C 0.0822(16) 0.3580(16) 0.3262(5) 0.027(2) Uani 1 1 d . U . . .
H13A H -0.0077 0.3881 0.3254 0.040 Uiso 1 1 calc R U . . .
H13B H 0.1397 0.4325 0.3328 0.040 Uiso 1 1 calc R U . . .
C14A C 0.1022(15) 0.3032(15) 0.2807(5) 0.0266(19) Uani 1 1 d . U . . .
H14A H 0.0915 0.3716 0.2577 0.040 Uiso 1 1 calc R U . . .
H14B H 0.0367 0.2366 0.2721 0.040 Uiso 1 1 calc R U . . .
C15A C 0.2371(16) 0.2450(16) 0.2821(5) 0.027(2) Uani 1 1 d . U . . .
H15A H 0.2451 0.2031 0.2528 0.041 Uiso 1 1 calc R U . . .
H15B H 0.3019 0.3142 0.2862 0.041 Uiso 1 1 calc R U . . .
C16A C 0.2656(16) 0.1472(15) 0.3199(5) 0.027(2) Uani 1 1 d . U . . .
H16A H 0.2104 0.0711 0.3131 0.040 Uiso 1 1 calc R U . . .
H16B H 0.3564 0.1195 0.3213 0.040 Uiso 1 1 calc R U . . .
N1B N 0.7556(12) 0.2658(11) 0.4328(4) 0.021(3) Uani 1 1 d . U . . .
H1B1 H 0.8127 0.3318 0.4348 0.032 Uiso 1 1 calc R U . . .
H1B2 H 0.7856 0.2030 0.4524 0.032 Uiso 1 1 calc R U . . .
H1B3 H 0.6783 0.2940 0.4399 0.032 Uiso 1 1 calc R U . . .
C9B C 0.7399(15) 0.2143(15) 0.3858(5) 0.022(3) Uani 1 1 d . U . . .
H9B H 0.8201 0.1663 0.3813 0.031 Uiso 1 1 calc R U . . .
C10B C 0.6291(15) 0.1184(15) 0.3832(5) 0.027(3) Uani 1 1 d . U . . .
H10D H 0.6485 0.0525 0.4063 0.037 Uiso 1 1 calc R U . . .
H10E H 0.6182 0.0784 0.3533 0.037 Uiso 1 1 calc R U . . .
H10F H 0.5496 0.1627 0.3882 0.037 Uiso 1 1 calc R U . . .
C11B C 0.7229(17) 0.3199(17) 0.3511(5) 0.034(2) Uani 1 1 d . U . . .
H11B H 0.7964 0.3804 0.3585 0.051 Uiso 1 1 calc R U . . .
C12B C 0.6007(17) 0.3983(16) 0.3501(6) 0.035(2) Uani 1 1 d . U . . .
H12C H 0.5983 0.4395 0.3797 0.053 Uiso 1 1 calc R U . . .
H12D H 0.5252 0.3410 0.3445 0.053 Uiso 1 1 calc R U . . .
C13B C 0.5923(17) 0.5009(16) 0.3135(5) 0.036(2) Uani 1 1 d . U . . .
H13C H 0.5099 0.5477 0.3131 0.054 Uiso 1 1 calc R U . . .
H13D H 0.6633 0.5629 0.3205 0.054 Uiso 1 1 calc R U . . .
C14B C 0.6006(17) 0.4433(17) 0.2673(6) 0.036(2) Uani 1 1 d . U . . .
H14C H 0.5961 0.5120 0.2444 0.054 Uiso 1 1 calc R U . . .
H14D H 0.5271 0.3847 0.2594 0.054 Uiso 1 1 calc R U . . .
C15B C 0.7263(17) 0.3706(17) 0.2677(6) 0.035(2) Uani 1 1 d . U . . .
H15C H 0.7996 0.4303 0.2737 0.053 Uiso 1 1 calc R U . . .
H15D H 0.7305 0.3307 0.2379 0.053 Uiso 1 1 calc R U . . .
C16B C 0.7353(18) 0.2669(17) 0.3042(5) 0.035(2) Uani 1 1 d . U . . .
H16C H 0.6665 0.2031 0.2963 0.052 Uiso 1 1 calc R U . . .
H16D H 0.8191 0.2225 0.3048 0.052 Uiso 1 1 calc R U . . .
N1C N 0.7964(12) 0.7264(11) 0.0374(4) 0.019(3) Uani 1 1 d . U . . .
H1C1 H 0.7212 0.6853 0.0281 0.028 Uiso 1 1 calc R U . . .
H1C2 H 0.8574 0.6681 0.0478 0.028 Uiso 1 1 calc R U . . .
H1C3 H 0.8229 0.7700 0.0139 0.028 Uiso 1 1 calc R U . . .
C9C C 0.7759(15) 0.8181(14) 0.0744(5) 0.020(3) Uani 1 1 d . U . . .
H9C H 0.8589 0.8646 0.0828 0.028 Uiso 1 1 calc R U . . .
C10C C 0.6770(14) 0.9153(14) 0.0564(5) 0.021(3) Uani 1 1 d . U . . .
H10G H 0.6994 0.9496 0.0279 0.029 Uiso 1 1 calc R U . . .
H10H H 0.6750 0.9849 0.0783 0.029 Uiso 1 1 calc R U . . .
H10I H 0.5921 0.8746 0.0515 0.029 Uiso 1 1 calc R U . . .
C11C C 0.7455(16) 0.7426(16) 0.1166(5) 0.029(2) Uani 1 1 d . U . . .
H11C H 0.6755 0.6797 0.1072 0.044 Uiso 1 1 calc R U . . .
C12C C 0.6977(17) 0.8363(16) 0.1512(5) 0.030(2) Uani 1 1 d . U . . .
H12E H 0.7621 0.9049 0.1583 0.045 Uiso 1 1 calc R U . . .
H12F H 0.6160 0.8763 0.1381 0.045 Uiso 1 1 calc R U . . .
C13C C 0.6766(17) 0.7657(16) 0.1945(5) 0.031(2) Uani 1 1 d . U . . .
H13E H 0.6522 0.8282 0.2168 0.046 Uiso 1 1 calc R U . . .
H13F H 0.6041 0.7052 0.1878 0.046 Uiso 1 1 calc R U . . .
C14C C 0.7923(16) 0.6938(16) 0.2146(5) 0.030(2) Uani 1 1 d . U . . .
H14E H 0.7708 0.6456 0.2412 0.045 Uiso 1 1 calc R U . . .
H14F H 0.8617 0.7551 0.2250 0.045 Uiso 1 1 calc R U . . .
C15C C 0.8413(17) 0.6003(16) 0.1807(5) 0.030(2) Uani 1 1 d . U . . .
H15E H 0.9225 0.5604 0.1943 0.045 Uiso 1 1 calc R U . . .
H15F H 0.7770 0.5318 0.1734 0.045 Uiso 1 1 calc R U . . .
C16C C 0.8640(16) 0.6698(16) 0.1383(5) 0.029(2) Uani 1 1 d . U . . .
H16E H 0.8904 0.6072 0.1163 0.044 Uiso 1 1 calc R U . . .
H16F H 0.9358 0.7309 0.1454 0.044 Uiso 1 1 calc R U . . .
N1D N 0.2957(12) 0.6368(12) 0.0570(4) 0.027(3) Uani 1 1 d . U . . .
H1D1 H 0.2100 0.6196 0.0518 0.040 Uiso 1 1 calc R U . . .
H1D2 H 0.3397 0.5631 0.0639 0.040 Uiso 1 1 calc R U . . .
H1D3 H 0.3225 0.6718 0.0318 0.040 Uiso 1 1 calc R U . . .
C9D C 0.3204(17) 0.7296(16) 0.0957(5) 0.029(3) Uani 1 1 d . U . . .
H9D H 0.4154 0.7360 0.1047 0.040 Uiso 1 1 calc R U . . .
C10D C 0.2704(16) 0.8584(15) 0.0782(5) 0.030(3) Uani 1 1 d . U . . .
H10J H 0.3099 0.8805 0.0511 0.042 Uiso 1 1 calc R U . . .
H10K H 0.2924 0.9235 0.1014 0.042 Uiso 1 1 calc R U . . .
H10L H 0.1767 0.8543 0.0709 0.042 Uiso 1 1 calc R U . . .
C11D C 0.2566(17) 0.6796(16) 0.1357(5) 0.030(2) Uani 1 1 d . U . . .
H11D H 0.1627 0.6697 0.1253 0.045 Uiso 1 1 calc R U . . .
C12D C 0.2689(17) 0.7698(16) 0.1756(5) 0.031(2) Uani 1 1 d . U . . .
H12G H 0.3614 0.7874 0.1846 0.046 Uiso 1 1 calc R U . . .
H12H H 0.2272 0.8518 0.1660 0.046 Uiso 1 1 calc R U . . .
C13D C 0.2122(17) 0.7233(16) 0.2156(5) 0.031(2) Uani 1 1 d . U . . .
H13G H 0.1174 0.7192 0.2086 0.047 Uiso 1 1 calc R U . . .
H13H H 0.2327 0.7841 0.2408 0.047 Uiso 1 1 calc R U . . .
C14D C 0.2627(17) 0.5935(15) 0.2297(5) 0.032(2) Uani 1 1 d . U . . .
H14G H 0.2162 0.5618 0.2544 0.048 Uiso 1 1 calc R U . . .
H14H H 0.3549 0.6009 0.2415 0.048 Uiso 1 1 calc R U . . .
C15D C 0.2484(17) 0.4971(16) 0.1916(5) 0.032(2) Uani 1 1 d . U . . .
H15G H 0.1559 0.4793 0.1827 0.048 Uiso 1 1 calc R U . . .
H15H H 0.2908 0.4161 0.2020 0.048 Uiso 1 1 calc R U . . .
C16D C 0.3087(16) 0.5471(16) 0.1506(5) 0.031(2) Uani 1 1 d . U . . .
H16G H 0.2902 0.4863 0.1253 0.047 Uiso 1 1 calc R U . . .
H16H H 0.4032 0.5520 0.1582 0.047 Uiso 1 1 calc R U . . .
H3OC H 0.723(7) 0.406(15) 0.038(10) 0.24(18) Uiso 1 1 d D . . . .
H3OA H 0.24(2) 0.499(18) 0.477(4) 0.3(2) Uiso 1 1 d D . . . .

loop_
_atom_site_aniso_label
_atom_site_aniso_U_11
_atom_site_aniso_U_22
_atom_site_aniso_U_33
_atom_site_aniso_U_23
_atom_site_aniso_U_13
_atom_site_aniso_U_12
Cl1A 0.087(4) 0.028(3) 0.045(3) 0.007(2) -0.013(3) -0.007(3)
O1A 0.028(5) 0.030(5) 0.032(5) -0.005(4) 0.004(4) 0.005(4)
O2A 0.023(5) 0.022(5) 0.027(5) -0.004(4) 0.003(4) -0.002(4)
O3A 0.023(5) 0.024(5) 0.033(5) 0.000(4) 0.008(4) -0.008(4)
C1A 0.027(3) 0.027(2) 0.026(3) -0.0002(14) 0.0037(14) -0.0007(15)
C2A 0.028(2) 0.028(2) 0.029(2) -0.0008(13) 0.0035(14) 0.0004(13)
C3A 0.029(2) 0.028(2) 0.029(2) -0.0007(13) 0.0033(12) 0.0009(12)
C4A 0.031(2) 0.030(2) 0.031(2) 0.0005(13) 0.0031(13) -0.0010(13)
C5A 0.032(2) 0.031(2) 0.032(2) 0.0007(13) 0.0035(13) -0.0008(14)
C6A 0.031(2) 0.030(2) 0.031(2) 0.0000(14) 0.0039(13) 0.0005(14)
C7A 0.031(2) 0.031(2) 0.030(2) 0.0004(13) 0.0032(13) 0.0003(13)
C8A 0.030(2) 0.030(2) 0.030(2) -0.0001(13) 0.0027(12) 0.0001(14)
Cl1B 0.089(4) 0.030(3) 0.049(3) 0.011(2) -0.009(3) -0.006(3)
O1B 0.027(5) 0.026(5) 0.035(5) -0.008(4) 0.006(4) 0.002(4)
O2B 0.023(5) 0.026(5) 0.029(4) -0.007(4) 0.000(4) -0.006(4)
O3B 0.031(5) 0.019(4) 0.027(5) 0.001(4) 0.001(4) 0.002(4)
C1B 0.029(3) 0.029(3) 0.030(2) -0.0002(14) 0.0043(14) -0.0001(15)
C2B 0.031(2) 0.031(2) 0.031(2) -0.0010(13) 0.0034(13) -0.0003(15)
C3B 0.031(2) 0.032(2) 0.0311(19) -0.0005(12) 0.0030(13) -0.0005(14)
C4B 0.033(2) 0.032(2) 0.034(2) -0.0002(12) 0.0038(15) 0.0007(14)
C5B 0.035(2) 0.033(2) 0.035(2) 0.0004(12) 0.0043(14) 0.0006(14)
C6B 0.033(2) 0.033(2) 0.034(2) 0.0004(13) 0.0036(14) 0.0002(14)
C7B 0.033(2) 0.033(2) 0.033(2) 0.0005(12) 0.0044(15) -0.0003(14)
C8B 0.033(2) 0.033(2) 0.032(2) -0.0001(12) 0.0040(14) -0.0002(14)
Cl1C 0.049(3) 0.024(2) 0.040(3) 0.006(2) -0.002(2) -0.002(2)
O1C 0.023(5) 0.025(5) 0.035(5) -0.008(4) 0.004(4) -0.005(4)
O2C 0.018(4) 0.015(5) 0.026(4) -0.003(4) 0.001(4) -0.003(4)
O3C 0.018(5) 0.028(5) 0.031(5) 0.003(4) -0.002(4) 0.003(4)
C1C 0.025(3) 0.025(3) 0.025(3) -0.0001(14) 0.0027(15) 0.0006(14)
C2C 0.026(2) 0.026(2) 0.027(2) -0.0005(14) 0.0033(15) 0.0000(13)
C3C 0.026(2) 0.0263(19) 0.0268(18) -0.0002(11) 0.0034(14) -0.0002(13)
C4C 0.026(2) 0.026(2) 0.0268(18) -0.0002(11) 0.0034(15) -0.0001(15)
C5C 0.028(2) 0.027(2) 0.0271(19) 0.0001(12) 0.0033(15) 0.0001(14)
C6C 0.027(2) 0.027(2) 0.0275(19) 0.0004(13) 0.0030(15) -0.0001(14)
C7C 0.027(2) 0.027(2) 0.028(2) 0.0001(11) 0.0033(14) 0.0000(15)
C8C 0.027(2) 0.027(2) 0.0271(19) -0.0004(11) 0.0032(15) 0.0004(14)
Cl1D 0.051(3) 0.028(2) 0.030(2) 0.006(2) 0.004(2) 0.000(2)
O1D 0.014(4) 0.026(5) 0.030(5) -0.003(4) 0.002(4) -0.005(4)
O2D 0.026(5) 0.024(5) 0.029(5) -0.003(4) 0.004(4) -0.003(4)
O3D 0.024(5) 0.025(5) 0.027(5) -0.006(4) 0.001(4) 0.002(4)
C1D 0.022(3) 0.021(3) 0.022(2) 0.0003(14) 0.0020(15) 0.0002(15)
C2D 0.023(2) 0.024(2) 0.0241(19) -0.0009(12) 0.0033(12) 0.0004(14)
C3D 0.0241(19) 0.024(2) 0.0239(18) -0.0009(13) 0.0034(11) 0.0005(14)
C4D 0.0249(18) 0.026(2) 0.026(2) 0.0001(14) 0.0026(12) 0.0003(14)
C5D 0.0254(19) 0.025(2) 0.026(2) -0.0002(14) 0.0023(13) -0.0001(14)
C6D 0.026(2) 0.026(2) 0.026(2) -0.0001(14) 0.0028(12) -0.0002(14)
C7D 0.0254(19) 0.025(2) 0.025(2) -0.0001(14) 0.0033(13) -0.0002(14)
C8D 0.0249(19) 0.025(2) 0.025(2) -0.0002(14) 0.0034(13) -0.0004(14)
N1A 0.029(7) 0.027(7) 0.027(7) 0.006(6) 0.002(6) -0.005(6)
C9A 0.029(4) 0.029(4) 0.029(4) -0.0003(15) 0.0035(15) 0.0000(15)
C10A 0.032(4) 0.030(4) 0.032(4) 0.000(3) 0.003(3) -0.002(3)
C11A 0.026(2) 0.026(2) 0.027(2) -0.0001(13) 0.0031(14) -0.0003(14)
C12A 0.026(2) 0.026(2) 0.026(2) -0.0005(13) 0.0028(14) -0.0002(14)
C13A 0.027(2) 0.026(2) 0.027(2) 0.0001(12) 0.0030(14) 0.0001(14)
C14A 0.027(2) 0.027(2) 0.026(2) 0.0003(13) 0.0030(14) -0.0004(14)
C15A 0.027(2) 0.028(2) 0.027(2) 0.0000(13) 0.0038(14) 0.0000(14)
C16A 0.027(2) 0.027(2) 0.027(2) -0.0004(12) 0.0034(14) 0.0004(14)
N1B 0.021(7) 0.016(7) 0.027(7) 0.003(6) 0.002(6) 0.010(6)
C9B 0.022(3) 0.022(3) 0.022(3) 0.0000(15) 0.0027(15) 0.0005(15)
C10B 0.026(4) 0.026(4) 0.028(4) -0.001(3) 0.003(3) -0.003(3)
C11B 0.034(2) 0.034(2) 0.035(2) -0.0001(13) 0.0043(15) -0.0007(14)
C12B 0.035(2) 0.035(2) 0.036(2) 0.0001(13) 0.0042(15) 0.0009(14)
C13B 0.036(3) 0.036(2) 0.036(2) 0.0005(11) 0.0042(14) 0.0008(14)
C14B 0.036(2) 0.036(2) 0.036(2) 0.0003(13) 0.0038(15) 0.0004(14)
C15B 0.036(2) 0.036(2) 0.035(2) 0.0002(13) 0.0041(15) -0.0001(14)
C16B 0.035(3) 0.035(2) 0.035(2) -0.0002(12) 0.0043(14) -0.0005(14)
N1C 0.020(7) 0.010(6) 0.025(7) 0.010(5) 0.002(6) -0.001(6)
C9C 0.020(3) 0.019(3) 0.020(3) 0.0000(15) 0.0024(15) -0.0002(15)
C10C 0.021(4) 0.020(4) 0.021(4) 0.000(3) 0.001(3) 0.001(3)
C11C 0.029(2) 0.029(2) 0.030(2) -0.0002(13) 0.0031(13) -0.0002(14)
C12C 0.030(2) 0.030(2) 0.030(2) -0.0005(12) 0.0035(14) 0.0006(14)
C13C 0.031(2) 0.031(2) 0.031(2) -0.0001(14) 0.0037(14) 0.0007(13)
C14C 0.030(2) 0.030(2) 0.030(2) 0.0001(13) 0.0039(13) -0.0001(14)
C15C 0.030(2) 0.030(2) 0.030(2) 0.0002(12) 0.0033(14) 0.0001(14)
C16C 0.029(2) 0.029(2) 0.029(2) -0.0002(13) 0.0031(14) -0.0002(13)
N1D 0.019(7) 0.023(7) 0.039(7) 0.001(6) 0.005(6) 0.001(6)
C9D 0.029(4) 0.029(3) 0.029(4) -0.0003(15) 0.0035(15) -0.0002(15)
C10D 0.031(4) 0.029(4) 0.030(4) 0.001(3) 0.004(3) 0.000(3)
C11D 0.030(3) 0.030(2) 0.031(2) -0.0003(11) 0.0035(15) -0.0002(14)
C12D 0.031(3) 0.031(2) 0.031(2) -0.0004(11) 0.0036(14) -0.0002(15)
C13D 0.031(3) 0.032(2) 0.031(2) -0.0002(13) 0.0038(14) 0.0000(14)
C14D 0.032(3) 0.032(2) 0.032(2) 0.0003(11) 0.0039(15) 0.0000(14)
C15D 0.033(3) 0.031(2) 0.032(2) 0.0003(11) 0.0038(14) -0.0001(15)
C16D 0.031(3) 0.031(2) 0.031(2) -0.0001(13) 0.0033(14) 0.0002(14)

loop_
_atom_type_symbol
_atom_type_description
_atom_type_scat_dispersion_real
_atom_type_scat_dispersion_imag
_atom_type_scat_source
C C 0.0181 0.0091 'International Tables Vol C Tables 4.2.6.8 and 6.1.1.4'
H H 0.0000 0.0000 'International Tables Vol C Tables 4.2.6.8 and 6.1.1.4'
Cl Cl 0.3639 0.7018 'International Tables Vol C Tables 4.2.6.8 and 6.1.1.4'
N N 0.0311 0.0180 'International Tables Vol C Tables 4.2.6.8 and 6.1.1.4'
O O 0.0492 0.0322 'International Tables Vol C Tables 4.2.6.8 and 6.1.1.4'

loop_
_geom_angle_atom_site_label_1
_geom_angle_atom_site_label_2
_geom_angle_atom_site_label_3
_geom_angle
_geom_angle_site_symmetry_1
_geom_angle_site_symmetry_3
_geom_angle_publ_flag
C2A O3A H3OA 98(10) . . ?
O1A C1A O2A 125.5(15) . . ?
O1A C1A C2A 117.1(14) . . ?
O2A C1A C2A 117.3(15) . . ?
O3A C2A C3A 113.9(12) . . ?
O3A C2A C1A 108.8(13) . . ?
C3A C2A C1A 106.2(12) . . ?
O3A C2A H2A 109.3 . . ?
C3A C2A H2A 109.3 . . ?
C1A C2A H2A 109.3 . . ?
C4A C3A C8A 120.0 . . ?
C4A C3A C2A 119.3(9) . . ?
C8A C3A C2A 120.4(9) . . ?
C3A C4A C5A 120.0 . . ?
C3A C4A H4A 120.0 . . ?
C5A C4A H4A 120.0 . . ?
C6A C5A C4A 120.0 . . ?
C6A C5A H5A 120.0 . . ?
C4A C5A H5A 120.0 . . ?
C7A C6A C5A 120.0 . . ?
C7A C6A Cl1A 119.8(6) . . ?
C5A C6A Cl1A 120.1(6) . . ?
C6A C7A C8A 120.0 . . ?
C6A C7A H7A 120.0 . . ?
C8A C7A H7A 120.0 . . ?
C7A C8A C3A 120.0 . . ?
C7A C8A H8A 120.0 . . ?
C3A C8A H8A 120.0 . . ?
C2B O3B H3OB 101.8 . . ?
O2B C1B O1B 123.9(15) . . ?
O2B C1B C2B 119.9(15) . . ?
O1B C1B C2B 116.2(15) . . ?
O3B C2B C1B 113.5(14) . . ?
O3B C2B C3B 107.3(11) . . ?
C1B C2B C3B 108.7(13) . . ?
O3B C2B H2B 109.1 . . ?
C1B C2B H2B 109.1 . . ?
C3B C2B H2B 109.1 . . ?
C4B C3B C8B 120.0 . . ?
C4B C3B C2B 119.5(9) . . ?
C8B C3B C2B 120.5(9) . . ?
C5B C4B C3B 120.0 . . ?
C5B C4B H4B 120.0 . . ?
C3B C4B H4B 120.0 . . ?
C6B C5B C4B 120.0 . . ?
C6B C5B H5B 120.0 . . ?
C4B C5B H5B 120.0 . . ?
C5B C6B C7B 120.0 . . ?
C5B C6B Cl1B 120.5(6) . . ?
C7B C6B Cl1B 119.5(6) . . ?
C8B C7B C6B 120.0 . . ?
C8B C7B H7B 120.0 . . ?
C6B C7B H7B 120.0 . . ?
C7B C8B C3B 120.0 . . ?
C7B C8B H8B 120.0 . . ?
C3B C8B H8B 120.0 . . ?
C2C O3C H3OC 120(8) . . ?
O1C C1C O2C 126.9(16) . . ?
O1C C1C C2C 115.4(14) . . ?
O2C C1C C2C 117.7(15) . . ?
O3C C2C C1C 111.2(13) . . ?
O3C C2C C3C 111.2(12) . . ?
C1C C2C C3C 110.2(12) . . ?
O3C C2C H2C 108.1 . . ?
C1C C2C H2C 108.1 . . ?
C3C C2C H2C 108.1 . . ?
C4C C3C C8C 120.0 . . ?
C4C C3C C2C 119.3(8) . . ?
C8C C3C C2C 120.6(8) . . ?
C5C C4C C3C 120.0 . . ?
C5C C4C H4C 120.0 . . ?
C3C C4C H4C 120.0 . . ?
C6C C5C C4C 120.0 . . ?
C6C C5C H5C 120.0 . . ?
C4C C5C H5C 120.0 . . ?
C5C C6C C7C 120.0 . . ?
C5C C6C Cl1C 119.8(6) . . ?
C7C C6C Cl1C 120.2(6) . . ?
C8C C7C C6C 120.0 . . ?
C8C C7C H7C 120.0 . . ?
C6C C7C H7C 120.0 . . ?
C7C C8C C3C 120.0 . . ?
C7C C8C H8C 120.0 . . ?
C3C C8C H8C 120.0 . . ?
C2D O3D H3OD 90.8 . . ?
O1D C1D O2D 125.5(15) . . ?
O1D C1D C2D 118.7(14) . . ?
O2D C1D C2D 115.7(14) . . ?
O3D C2D C3D 106.9(11) . . ?
O3D C2D C1D 111.6(13) . . ?
C3D C2D C1D 108.9(12) . . ?
O3D C2D H2D 109.8 . . ?
C3D C2D H2D 109.8 . . ?
C1D C2D H2D 109.8 . . ?
C4D C3D C8D 120.0 . . ?
C4D C3D C2D 120.3(9) . . ?
C8D C3D C2D 119.7(9) . . ?
C5D C4D C3D 120.0 . . ?
C5D C4D H4D 120.0 . . ?
C3D C4D H4D 120.0 . . ?
C6D C5D C4D 120.0 . . ?
C6D C5D H5D 120.0 . . ?
C4D C5D H5D 120.0 . . ?
C5D C6D C7D 120.0 . . ?
C5D C6D Cl1D 121.1(6) . . ?
C7D C6D Cl1D 118.9(6) . . ?
C6D C7D C8D 120.0 . . ?
C6D C7D H7D 120.0 . . ?
C8D C7D H7D 120.0 . . ?
C7D C8D C3D 120.0 . . ?
C7D C8D H8D 120.0 . . ?
C3D C8D H8D 120.0 . . ?
C9A N1A H1A1 109.5 . . ?
C9A N1A H1A2 109.5 . . ?
H1A1 N1A H1A2 109.5 . . ?
C9A N1A H1A3 109.5 . . ?
H1A1 N1A H1A3 109.5 . . ?
H1A2 N1A H1A3 109.5 . . ?
C10A C9A N1A 108.2(13) . . ?
C10A C9A C11A 116.6(14) . . ?
N1A C9A C11A 110.9(13) . . ?
C10A C9A H9A 106.9 . . ?
N1A C9A H9A 106.9 . . ?
C11A C9A H9A 106.9 . . ?
C9A C10A H10A 109.5 . . ?
C9A C10A H10B 109.5 . . ?
H10A C10A H10B 109.5 . . ?
C9A C10A H10C 109.5 . . ?
H10A C10A H10C 109.5 . . ?
H10B C10A H10C 109.5 . . ?
C12A C11A C9A 113.9(14) . . ?
C12A C11A C16A 111.8(13) . . ?
C9A C11A C16A 110.8(13) . . ?
C12A C11A H11A 106.6 . . ?
C9A C11A H11A 106.6 . . ?
C16A C11A H11A 106.6 . . ?
C11A C12A C13A 112.6(13) . . ?
C11A C12A H12A 109.1 . . ?
C13A C12A H12A 109.1 . . ?
C11A C12A H12B 109.1 . . ?
C13A C12A H12B 109.1 . . ?
H12A C12A H12B 107.8 . . ?
C14A C13A C12A 111.8(13) . . ?
C14A C13A H13A 109.2 . . ?
C12A C13A H13A 109.2 . . ?
C14A C13A H13B 109.2 . . ?
C12A C13A H13B 109.2 . . ?
H13A C13A H13B 107.9 . . ?
C13A C14A C15A 110.6(13) . . ?
C13A C14A H14A 109.5 . . ?
C15A C14A H14A 109.5 . . ?
C13A C14A H14B 109.5 . . ?
C15A C14A H14B 109.5 . . ?
H14A C14A H14B 108.1 . . ?
C16A C15A C14A 112.6(13) . . ?
C16A C15A H15A 109.1 . . ?
C14A C15A H15A 109.1 . . ?
C16A C15A H15B 109.1 . . ?
C14A C15A H15B 109.1 . . ?
H15A C15A H15B 107.8 . . ?
C11A C16A C15A 112.2(13) . . ?
C11A C16A H16A 109.2 . . ?
C15A C16A H16A 109.2 . . ?
C11A C16A H16B 109.2 . . ?
C15A C16A H16B 109.2 . . ?
H16A C16A H16B 107.9 . . ?
C9B N1B H1B1 109.5 . . ?
C9B N1B H1B2 109.5 . . ?
H1B1 N1B H1B2 109.5 . . ?
C9B N1B H1B3 109.5 . . ?
H1B1 N1B H1B3 109.5 . . ?
H1B2 N1B H1B3 109.5 . . ?
N1B C9B C11B 111.8(13) . . ?
N1B C9B C10B 106.5(12) . . ?
C11B C9B C10B 114.7(13) . . ?
N1B C9B H9B 107.9 . . ?
C11B C9B H9B 107.9 . . ?
C10B C9B H9B 107.9 . . ?
C9B C10B H10D 109.5 . . ?
C9B C10B H10E 109.5 . . ?
H10D C10B H10E 109.5 . . ?
C9B C10B H10F 109.5 . . ?
H10D C10B H10F 109.5 . . ?
H10E C10B H10F 109.5 . . ?
C9B C11B C12B 116.0(14) . . ?
C9B C11B C16B 110.4(14) . . ?
C12B C11B C16B 110.0(14) . . ?
C9B C11B H11B 106.6 . . ?
C12B C11B H11B 106.6 . . ?
C16B C11B H11B 106.6 . . ?
C11B C12B C13B 111.8(14) . . ?
C11B C12B H12C 109.3 . . ?
C13B C12B H12C 109.3 . . ?
C11B C12B H12D 109.3 . . ?
C13B C12B H12D 109.3 . . ?
H12C C12B H12D 107.9 . . ?
C14B C13B C12B 111.5(14) . . ?
C14B C13B H13C 109.3 . . ?
C12B C13B H13C 109.3 . . ?
C14B C13B H13D 109.3 . . ?
C12B C13B H13D 109.3 . . ?
H13C C13B H13D 108.0 . . ?
C13B C14B C15B 109.6(14) . . ?
C13B C14B H14C 109.7 . . ?
C15B C14B H14C 109.7 . . ?
C13B C14B H14D 109.7 . . ?
C15B C14B H14D 109.7 . . ?
H14C C14B H14D 108.2 . . ?
C14B C15B C16B 109.9(15) . . ?
C14B C15B H15C 109.7 . . ?
C16B C15B H15C 109.7 . . ?
C14B C15B H15D 109.7 . . ?
C16B C15B H15D 109.7 . . ?
H15C C15B H15D 108.2 . . ?
C11B C16B C15B 113.0(14) . . ?
C11B C16B H16C 109.0 . . ?
C15B C16B H16C 109.0 . . ?
C11B C16B H16D 109.0 . . ?
C15B C16B H16D 109.0 . . ?
H16C C16B H16D 107.8 . . ?
C9C N1C H1C1 109.5 . . ?
C9C N1C H1C2 109.5 . . ?
H1C1 N1C H1C2 109.5 . . ?
C9C N1C H1C3 109.5 . . ?
H1C1 N1C H1C3 109.5 . . ?
H1C2 N1C H1C3 109.5 . . ?
N1C C9C C10C 108.8(12) . . ?
N1C C9C C11C 109.5(12) . . ?
C10C C9C C11C 115.8(13) . . ?
N1C C9C H9C 107.5 . . ?
C10C C9C H9C 107.5 . . ?
C11C C9C H9C 107.5 . . ?
C9C C10C H10G 109.5 . . ?
C9C C10C H10H 109.5 . . ?
H10G C10C H10H 109.5 . . ?
C9C C10C H10I 109.5 . . ?
H10G C10C H10I 109.5 . . ?
H10H C10C H10I 109.5 . . ?
C16C C11C C12C 110.0(13) . . ?
C16C C11C C9C 111.3(13) . . ?
C12C C11C C9C 109.5(13) . . ?
C16C C11C H11C 108.7 . . ?
C12C C11C H11C 108.7 . . ?
C9C C11C H11C 108.7 . . ?
C13C C12C C11C 110.4(14) . . ?
C13C C12C H12E 109.6 . . ?
C11C C12C H12E 109.6 . . ?
C13C C12C H12F 109.6 . . ?
C11C C12C H12F 109.6 . . ?
H12E C12C H12F 108.1 . . ?
C14C C13C C12C 113.2(14) . . ?
C14C C13C H13E 108.9 . . ?
C12C C13C H13E 108.9 . . ?
C14C C13C H13F 108.9 . . ?
C12C C13C H13F 108.9 . . ?
H13E C13C H13F 107.8 . . ?
C13C C14C C15C 111.9(13) . . ?
C13C C14C H14E 109.2 . . ?
C15C C14C H14E 109.2 . . ?
C13C C14C H14F 109.2 . . ?
C15C C14C H14F 109.2 . . ?
H14E C14C H14F 107.9 . . ?
C16C C15C C14C 110.2(14) . . ?
C16C C15C H15E 109.6 . . ?
C14C C15C H15E 109.6 . . ?
C16C C15C H15F 109.6 . . ?
C14C C15C H15F 109.6 . . ?
H15E C15C H15F 108.1 . . ?
C15C C16C C11C 113.3(14) . . ?
C15C C16C H16E 108.9 . . ?
C11C C16C H16E 108.9 . . ?
C15C C16C H16F 108.9 . . ?
C11C C16C H16F 108.9 . . ?
H16E C16C H16F 107.7 . . ?
C9D N1D H1D1 109.5 . . ?
C9D N1D H1D2 109.5 . . ?
H1D1 N1D H1D2 109.5 . . ?
C9D N1D H1D3 109.5 . . ?
H1D1 N1D H1D3 109.5 . . ?
H1D2 N1D H1D3 109.5 . . ?
N1D C9D C10D 106.7(12) . . ?
N1D C9D C11D 109.2(13) . . ?
C10D C9D C11D 114.1(14) . . ?
N1D C9D H9D 108.9 . . ?
C10D C9D H9D 108.9 . . ?
C11D C9D H9D 108.9 . . ?
C9D C10D H10J 109.5 . . ?
C9D C10D H10K 109.5 . . ?
H10J C10D H10K 109.5 . . ?
C9D C10D H10L 109.5 . . ?
H10J C10D H10L 109.5 . . ?
H10K C10D H10L 109.5 . . ?
C12D C11D C9D 113.5(14) . . ?
C12D C11D C16D 109.9(13) . . ?
C9D C11D C16D 111.3(14) . . ?
C12D C11D H11D 107.3 . . ?
C9D C11D H11D 107.3 . . ?
C16D C11D H11D 107.3 . . ?
C13D C12D C11D 115.3(14) . . ?
C13D C12D H12G 108.5 . . ?
C11D C12D H12G 108.5 . . ?
C13D C12D H12H 108.5 . . ?
C11D C12D H12H 108.5 . . ?
H12G C12D H12H 107.5 . . ?
C12D C13D C14D 111.3(15) . . ?
C12D C13D H13G 109.4 . . ?
C14D C13D H13G 109.4 . . ?
C12D C13D H13H 109.4 . . ?
C14D C13D H13H 109.4 . . ?
H13G C13D H13H 108.0 . . ?
C13D C14D C15D 113.1(14) . . ?
C13D C14D H14G 109.0 . . ?
C15D C14D H14G 109.0 . . ?
C13D C14D H14H 109.0 . . ?
C15D C14D H14H 109.0 . . ?
H14G C14D H14H 107.8 . . ?
C14D C15D C16D 111.1(14) . . ?
C14D C15D H15G 109.4 . . ?
C16D C15D H15G 109.4 . . ?
C14D C15D H15H 109.4 . . ?
C16D C15D H15H 109.4 . . ?
H15G C15D H15H 108.0 . . ?
C15D C16D C11D 111.9(14) . . ?
C15D C16D H16G 109.2 . . ?
C11D C16D H16G 109.2 . . ?
C15D C16D H16H 109.2 . . ?
C11D C16D H16H 109.2 . . ?
H16G C16D H16H 107.9 . . ?

loop_
_geom_bond_atom_site_label_1
_geom_bond_atom_site_label_2
_geom_bond_distance
_geom_bond_site_symmetry_2
_geom_bond_publ_flag
Cl1A C6A 1.726(8) . ?
O1A C1A 1.248(19) . ?
O2A C1A 1.270(18) . ?
O3A C2A 1.424(18) . ?
O3A H3OA 0.950(8) . ?
C1A C2A 1.54(2) . ?
C2A C3A 1.517(17) . ?
C2A H2A 1.0000 . ?
C3A C4A 1.3900 . ?
C3A C8A 1.3900 . ?
C4A C5A 1.3900 . ?
C4A H4A 0.9500 . ?
C5A C6A 1.3900 . ?
C5A H5A 0.9500 . ?
C6A C7A 1.3900 . ?
C7A C8A 1.3900 . ?
C7A H7A 0.9500 . ?
C8A H8A 0.9500 . ?
Cl1B C6B 1.725(8) . ?
O1B C1B 1.274(19) . ?
O2B C1B 1.26(2) . ?
O3B C2B 1.425(19) . ?
O3B H3OB 0.9645 . ?
C1B C2B 1.52(2) . ?
C2B C3B 1.544(17) . ?
C2B H2B 1.0000 . ?
C3B C4B 1.3900 . ?
C3B C8B 1.3900 . ?
C4B C5B 1.3900 . ?
C4B H4B 0.9500 . ?
C5B C6B 1.3900 . ?
C5B H5B 0.9500 . ?
C6B C7B 1.3900 . ?
C7B C8B 1.3900 . ?
C7B H7B 0.9500 . ?
C8B H8B 0.9500 . ?
Cl1C C6C 1.730(8) . ?
O1C C1C 1.239(19) . ?
O2C C1C 1.267(18) . ?
O3C C2C 1.435(19) . ?
O3C H3OC 0.950(8) . ?
C1C C2C 1.52(2) . ?
C2C C3C 1.536(17) . ?
C2C H2C 1.0000 . ?
C3C C4C 1.3900 . ?
C3C C8C 1.3900 . ?
C4C C5C 1.3900 . ?
C4C H4C 0.9500 . ?
C5C C6C 1.3900 . ?
C5C H5C 0.9500 . ?
C6C C7C 1.3900 . ?
C7C C8C 1.3900 . ?
C7C H7C 0.9500 . ?
C8C H8C 0.9500 . ?
Cl1D C6D 1.727(7) . ?
O1D C1D 1.252(18) . ?
O2D C1D 1.261(17) . ?
O3D C2D 1.435(18) . ?
O3D H3OD 0.9997 . ?
C1D C2D 1.54(2) . ?
C2D C3D 1.516(16) . ?
C2D H2D 1.0000 . ?
C3D C4D 1.3900 . ?
C3D C8D 1.3900 . ?
C4D C5D 1.3900 . ?
C4D H4D 0.9500 . ?
C5D C6D 1.3900 . ?
C5D H5D 0.9500 . ?
C6D C7D 1.3900 . ?
C7D C8D 1.3900 . ?
C7D H7D 0.9500 . ?
C8D H8D 0.9500 . ?
N1A C9A 1.493(19) . ?
N1A H1A1 0.9100 . ?
N1A H1A2 0.9100 . ?
N1A H1A3 0.9100 . ?
C9A C10A 1.49(2) . ?
C9A C11A 1.52(2) . ?
C9A H9A 1.0000 . ?
C10A H10A 0.9800 . ?
C10A H10B 0.9800 . ?
C10A H10C 0.9800 . ?
C11A C12A 1.50(2) . ?
C11A C16A 1.52(2) . ?
C11A H11A 1.0000 . ?
C12A C13A 1.54(2) . ?
C12A H12A 0.9900 . ?
C12A H12B 0.9900 . ?
C13A C14A 1.51(2) . ?
C13A H13A 0.9900 . ?
C13A H13B 0.9900 . ?
C14A C15A 1.53(2) . ?
C14A H14A 0.9900 . ?
C14A H14B 0.9900 . ?
C15A C16A 1.53(2) . ?
C15A H15A 0.9900 . ?
C15A H15B 0.9900 . ?
C16A H16A 0.9900 . ?
C16A H16B 0.9900 . ?
N1B C9B 1.495(18) . ?
N1B H1B1 0.9100 . ?
N1B H1B2 0.9100 . ?
N1B H1B3 0.9100 . ?
C9B C11B 1.51(2) . ?
C9B C10B 1.53(2) . ?
C9B H9B 1.0000 . ?
C10B H10D 0.9800 . ?
C10B H10E 0.9800 . ?
C10B H10F 0.9800 . ?
C11B C12B 1.52(2) . ?
C11B C16B 1.53(2) . ?
C11B H11B 1.0000 . ?
C12B C13B 1.53(2) . ?
C12B H12C 0.9900 . ?
C12B H12D 0.9900 . ?
C13B C14B 1.52(2) . ?
C13B H13C 0.9900 . ?
C13B H13D 0.9900 . ?
C14B C15B 1.52(2) . ?
C14B H14C 0.9900 . ?
C14B H14D 0.9900 . ?
C15B C16B 1.53(2) . ?
C15B H15C 0.9900 . ?
C15B H15D 0.9900 . ?
C16B H16C 0.9900 . ?
C16B H16D 0.9900 . ?
N1C C9C 1.499(18) . ?
N1C H1C1 0.9100 . ?
N1C H1C2 0.9100 . ?
N1C H1C3 0.9100 . ?
C9C C10C 1.50(2) . ?
C9C C11C 1.55(2) . ?
C9C H9C 1.0000 . ?
C10C H10G 0.9800 . ?
C10C H10H 0.9800 . ?
C10C H10I 0.9800 . ?
C11C C16C 1.53(2) . ?
C11C C12C 1.55(2) . ?
C11C H11C 1.0000 . ?
C12C C13C 1.53(2) . ?
C12C H12E 0.9900 . ?
C12C H12F 0.9900 . ?
C13C C14C 1.49(2) . ?
C13C H13E 0.9900 . ?
C13C H13F 0.9900 . ?
C14C C15C 1.54(2) . ?
C14C H14E 0.9900 . ?
C14C H14F 0.9900 . ?
C15C C16C 1.50(2) . ?
C15C H15E 0.9900 . ?
C15C H15F 0.9900 . ?
C16C H16E 0.9900 . ?
C16C H16F 0.9900 . ?
N1D C9D 1.509(19) . ?
N1D H1D1 0.9100 . ?
N1D H1D2 0.9100 . ?
N1D H1D3 0.9100 . ?
C9D C10D 1.52(2) . ?
C9D C11D 1.53(2) . ?
C9D H9D 1.0000 . ?
C10D H10J 0.9800 . ?
C10D H10K 0.9800 . ?
C10D H10L 0.9800 . ?
C11D C12D 1.52(2) . ?
C11D C16D 1.54(2) . ?
C11D H11D 1.0000 . ?
C12D C13D 1.48(2) . ?
C12D H12G 0.9900 . ?
C12D H12H 0.9900 . ?
C13D C14D 1.50(2) . ?
C13D H13G 0.9900 . ?
C13D H13H 0.9900 . ?
C14D C15D 1.52(2) . ?
C14D H14G 0.9900 . ?
C14D H14H 0.9900 . ?
C15D C16D 1.54(2) . ?
C15D H15G 0.9900 . ?
C15D H15H 0.9900 . ?
C16D H16G 0.9900 . ?
C16D H16H 0.9900 . ?

loop_
_geom_torsion_atom_site_label_1
_geom_torsion_atom_site_label_2
_geom_torsion_atom_site_label_3
_geom_torsion_atom_site_label_4
_geom_torsion
_geom_torsion_site_symmetry_1
_geom_torsion_site_symmetry_2
_geom_torsion_site_symmetry_3
_geom_torsion_site_symmetry_4
_geom_torsion_publ_flag
O1A C1A C2A O3A -153.9(14) . . . . ?
O2A C1A C2A O3A 28.8(19) . . . . ?
O1A C1A C2A C3A 83.2(16) . . . . ?
O2A C1A C2A C3A -94.2(16) . . . . ?
O3A C2A C3A C4A 172.3(9) . . . . ?
C1A C2A C3A C4A -67.9(13) . . . . ?
O3A C2A C3A C8A -13.8(16) . . . . ?
C1A C2A C3A C8A 105.9(12) . . . . ?
C8A C3A C4A C5A 0.0 . . . . ?
C2A C3A C4A C5A 173.9(11) . . . . ?
C3A C4A C5A C6A 0.0 . . . . ?
C4A C5A C6A C7A 0.0 . . . . ?
C4A C5A C6A Cl1A -176.6(9) . . . . ?
C5A C6A C7A C8A 0.0 . . . . ?
Cl1A C6A C7A C8A 176.6(9) . . . . ?
C6A C7A C8A C3A 0.0 . . . . ?
C4A C3A C8A C7A 0.0 . . . . ?
C2A C3A C8A C7A -173.8(12) . . . . ?
O2B C1B C2B O3B 15(2) . . . . ?
O1B C1B C2B O3B -163.1(13) . . . . ?
O2B C1B C2B C3B -103.9(16) . . . . ?
O1B C1B C2B C3B 77.5(17) . . . . ?
O3B C2B C3B C4B 171.8(9) . . . . ?
C1B C2B C3B C4B -65.1(15) . . . . ?
O3B C2B C3B C8B -7.0(15) . . . . ?
C1B C2B C3B C8B 116.2(12) . . . . ?
C8B C3B C4B C5B 0.0 . . . . ?
C2B C3B C4B C5B -178.8(12) . . . . ?
C3B C4B C5B C6B 0.0 . . . . ?
C4B C5B C6B C7B 0.0 . . . . ?
C4B C5B C6B Cl1B -179.1(9) . . . . ?
C5B C6B C7B C8B 0.0 . . . . ?
Cl1B C6B C7B C8B 179.1(9) . . . . ?
C6B C7B C8B C3B 0.0 . . . . ?
C4B C3B C8B C7B 0.0 . . . . ?
C2B C3B C8B C7B 178.8(12) . . . . ?
O1C C1C C2C O3C -167.5(13) . . . . ?
O2C C1C C2C O3C 14.1(19) . . . . ?
O1C C1C C2C C3C 68.8(17) . . . . ?
O2C C1C C2C C3C -109.6(15) . . . . ?
O3C C2C C3C C4C -38.9(15) . . . . ?
C1C C2C C3C C4C 84.8(13) . . . . ?
O3C C2C C3C C8C 143.0(10) . . . . ?
C1C C2C C3C C8C -93.2(13) . . . . ?
C8C C3C C4C C5C 0.0 . . . . ?
C2C C3C C4C C5C -178.1(11) . . . . ?
C3C C4C C5C C6C 0.0 . . . . ?
C4C C5C C6C C7C 0.0 . . . . ?
C4C C5C C6C Cl1C 179.5(8) . . . . ?
C5C C6C C7C C8C 0.0 . . . . ?
Cl1C C6C C7C C8C -179.5(8) . . . . ?
C6C C7C C8C C3C 0.0 . . . . ?
C4C C3C C8C C7C 0.0 . . . . ?
C2C C3C C8C C7C 178.0(11) . . . . ?
O1D C1D C2D O3D 22.5(19) . . . . ?
O2D C1D C2D O3D -158.5(12) . . . . ?
O1D C1D C2D C3D -95.3(16) . . . . ?
O2D C1D C2D C3D 83.7(15) . . . . ?
O3D C2D C3D C4D -59.5(13) . . . . ?
C1D C2D C3D C4D 61.2(14) . . . . ?
O3D C2D C3D C8D 121.8(10) . . . . ?
C1D C2D C3D C8D -117.5(11) . . . . ?
C8D C3D C4D C5D 0.0 . . . . ?
C2D C3D C4D C5D -178.7(10) . . . . ?
C3D C4D C5D C6D 0.0 . . . . ?
C4D C5D C6D C7D 0.0 . . . . ?
C4D C5D C6D Cl1D 179.9(8) . . . . ?
C5D C6D C7D C8D 0.0 . . . . ?
Cl1D C6D C7D C8D -179.9(8) . . . . ?
C6D C7D C8D C3D 0.0 . . . . ?
C4D C3D C8D C7D 0.0 . . . . ?
C2D C3D C8D C7D 178.7(10) . . . . ?
C10A C9A C11A C12A 54.8(19) . . . . ?
N1A C9A C11A C12A -69.7(18) . . . . ?
C10A C9A C11A C16A -72.3(19) . . . . ?
N1A C9A C11A C16A 163.2(13) . . . . ?
C9A C11A C12A C13A -179.5(13) . . . . ?
C16A C11A C12A C13A -53.0(18) . . . . ?
C11A C12A C13A C14A 54.6(19) . . . . ?
C12A C13A C14A C15A -54.0(18) . . . . ?
C13A C14A C15A C16A 53.8(18) . . . . ?
C12A C11A C16A C15A 52.2(19) . . . . ?
C9A C11A C16A C15A -179.6(14) . . . . ?
C14A C15A C16A C11A -53.0(19) . . . . ?
N1B C9B C11B C12B -65.8(18) . . . . ?
C10B C9B C11B C12B 55.6(19) . . . . ?
N1B C9B C11B C16B 168.2(13) . . . . ?
C10B C9B C11B C16B -70.4(18) . . . . ?
C9B C11B C12B C13B -179.2(14) . . . . ?
C16B C11B C12B C13B -53.1(19) . . . . ?
C11B C12B C13B C14B 56.9(19) . . . . ?
C12B C13B C14B C15B -58.6(19) . . . . ?
C13B C14B C15B C16B 57.6(19) . . . . ?
C9B C11B C16B C15B -176.9(14) . . . . ?
C12B C11B C16B C15B 54(2) . . . . ?
C14B C15B C16B C11B -57(2) . . . . ?
N1C C9C C11C C16C 69.5(16) . . . . ?
C10C C9C C11C C16C -167.0(13) . . . . ?
N1C C9C C11C C12C -168.7(13) . . . . ?
C10C C9C C11C C12C -45.3(19) . . . . ?
C16C C11C C12C C13C -53.3(18) . . . . ?
C9C C11C C12C C13C -175.8(13) . . . . ?
C11C C12C C13C C14C 54.7(19) . . . . ?
C12C C13C C14C C15C -55.1(19) . . . . ?
C13C C14C C15C C16C 54.1(19) . . . . ?
C14C C15C C16C C11C -55.3(19) . . . . ?
C12C C11C C16C C15C 55.6(19) . . . . ?
C9C C11C C16C C15C 177.1(14) . . . . ?
N1D C9D C11D C12D -176.6(14) . . . . ?
C10D C9D C11D C12D -57.3(19) . . . . ?
N1D C9D C11D C16D 58.9(17) . . . . ?
C10D C9D C11D C16D 178.1(13) . . . . ?
C9D C11D C12D C13D -178.1(15) . . . . ?
C16D C11D C12D C13D -53(2) . . . . ?
C11D C12D C13D C14D 53(2) . . . . ?
C12D C13D C14D C15D -53(2) . . . . ?
C13D C14D C15D C16D 54(2) . . . . ?
C14D C15D C16D C11D -53.3(18) . . . . ?
C12D C11D C16D C15D 51.8(18) . . . . ?
C9D C11D C16D C15D 178.4(14) . . . . ?
